data_2101737
loop_
_publ_author_name
'Marsh, R. E.'

_publ_section_title
;
 The perils of <i>Cc</i> revisited
;
_journal_issue 2
_journal_name_full 'Acta Crystallographica Section B'
_journal_page_first 317
_journal_page_last 322
_journal_paper_doi 10.1107/S010876819601381X
_journal_volume 53
_journal_year 1997
_chemical_formula_moiety 'C21 H15, C42 H30 Br3 Ni2 '
_chemical_formula_sum 'C63 H45 Br3 Ni2'
_space_group_IT_number 161
_symmetry_cell_setting rhombohedral
_symmetry_space_group_name_Hall 'R 3 -2"c'
_symmetry_space_group_name_H-M 'R 3 c :H'
_audit_creation_method CSD-QUEST3D-V5
_cell_angle_alpha 90
_cell_angle_beta 90
_cell_angle_gamma 120
_cell_formula_units_Z 6
_cell_length_a 15.348
_cell_length_b 15.348
_cell_length_c 40.703
_cell_volume 8303.489
_cod_data_source_file an0533.cif
_cod_data_source_block CSD_CIF_MIF_DUYGAF01
_cod_depositor_comments
;

  Added moiety chemical formula from Marsh (1997) paper. The summary
  chemical formula is calculated from moiety formula using 'AdHocParser'
  (svn://www.crystallography.net/cod-tools/trunk/Formulae/AdHocParser.yp,
  revision 1441.)

  Removing 44 atoms which were symmetric equivalents of the atoms from
  the asymmetric unit.

  Andrius Merkys
  2013-11-06
;
_cod_original_sg_symbol_H-M 'R 3 c'
_cod_database_code 2101737

loop_
_symmetry_equiv_pos_as_xyz
x,y,z
-y,x-y,z
-y,-x,1/2+z
-x+y,-x,z
x,x-y,1/2+z
-x+y,y,1/2+z
1/3+x,2/3+y,2/3+z
1/3-y,2/3+x-y,2/3+z
1/3-y,2/3-x,1/6+z
1/3-x+y,2/3-x,2/3+z
1/3+x,2/3+x-y,1/6+z
1/3-x+y,2/3+y,1/6+z
2/3+x,1/3+y,1/3+z
2/3-y,1/3+x-y,1/3+z
2/3-y,1/3-x,5/6+z
2/3-x+y,1/3-x,1/3+z
2/3+x,1/3+x-y,5/6+z
2/3-x+y,1/3+y,5/6+z

loop_
_atom_site_label
_atom_site_fract_x
_atom_site_fract_y
_atom_site_fract_z
_atom_site_type_symbol
Br1 -.1212 .0255 .0 Br
Ni1 .0 .0 .0342 Ni
Ni2 .0 .0 -.0334 Ni
C1 .0525 -.0014 .0764 C
C2 .1386 -.0005 .0925 C
C3 .2320 .0469 .0770 C
C4 .3130 .0431 .0910 C
C5 .3004 -.0081 .1205 C
C6 .2070 -.0555 .1360 C
C7 .1260 -.0518 .1220 C
C8 -.0536 -.0494 -.0763 C
C9 -.1513 -.1339 -.0866 C
C10 -.1604 -.2288 -.0886 C
C11 -.2507 -.3112 -.0990 C
C12 -.3319 -.2986 -.1073 C
C13 -.3228 -.2037 -.1053 C
C14 -.2325 -.1213 -.0949 C
C15 .0555 .0532 -.1744 C
C16 .1471 .1439 -.1734 C
C17 .1471 .2328 -.1804 C
C18 .2380 .3227 -.1837 C
C19 .3291 .3244 -.1802 C
C20 .3288 .2351 -.1729 C
C21 .2380 .1450 -.1697 C

loop_
_atom_type_symbol
C
Br
Ni
